data_7024447
loop_
_publ_author_name
'Ehrhart, J\'er\^ome'
'Planeix, Jean-Marc'
'Kyritsakas-Gruber, Nathalie'
'Hosseini, Mir Wais'

_publ_section_title
;
 Molecular tectonics: formation and structural studies on a 2-D
 directional coordination network based on a non-centric metacyclophane
 based tecton and zinc cation.
;
_journal_issue 8
_journal_name_full 'Dalton transactions (Cambridge, England : 2003)'
_journal_page_first 2137
_journal_page_last 2146
_journal_paper_doi 10.1039/b917089h
_journal_volume 39
_journal_year 2010
_chemical_formula_moiety 'C48 H54 Br4 N4 Zn'
_chemical_formula_sum 'C48 H54 Br4 N4 Zn'
_chemical_formula_weight 1071.96
_chemical_name_systematic
;
?
;
_space_group_IT_number 61
_symmetry_cell_setting orthorhombic
_symmetry_space_group_name_Hall '-P 2ac 2ab'
_symmetry_space_group_name_H-M 'P b c a'
_atom_sites_solution_hydrogens geom
_atom_sites_solution_primary direct
_atom_sites_solution_secondary difmap
_audit_creation_method SHELXL-97
_cell_angle_alpha 90.00
_cell_angle_beta 90.00
_cell_angle_gamma 90.00
_cell_formula_units_Z 8
_cell_length_a 21.8030(10)
_cell_length_b 19.3128(9)
_cell_length_c 33.4302(14)
_cell_measurement_reflns_used 4573
_cell_measurement_temperature 173(2)
_cell_measurement_theta_max 18.86
_cell_measurement_theta_min 2.23
_cell_volume 14076.7(11)
_computing_cell_refinement 'Bruker SMART'
_computing_data_collection 'Bruker SMART'
_computing_data_reduction 'Bruker SAINT'
_computing_molecular_graphics 'Bruker SHELXTL'
_computing_publication_material 'Bruker SHELXTL'
_computing_structure_refinement 'SHELXL-97 (Sheldrick, 1997)'
_computing_structure_solution 'SHELXS-97 (Sheldrick, 1990)'
_diffrn_ambient_temperature 173(2)
_diffrn_measured_fraction_theta_full 0.996
_diffrn_measured_fraction_theta_max 0.996
_diffrn_measurement_device_type 'CCD area detector'
_diffrn_measurement_method 'phi and omega scans'
_diffrn_radiation_monochromator graphite
_diffrn_radiation_source 'fine-focus sealed tube'
_diffrn_radiation_type MoK\a
_diffrn_radiation_wavelength 0.71073
_diffrn_reflns_av_R_equivalents 0.0845
_diffrn_reflns_av_sigmaI/netI 0.2039
_diffrn_reflns_limit_h_max 28
_diffrn_reflns_limit_h_min 0
_diffrn_reflns_limit_k_max 25
_diffrn_reflns_limit_k_min 0
_diffrn_reflns_limit_l_max 43
_diffrn_reflns_limit_l_min 0
_diffrn_reflns_number 130795
_diffrn_reflns_theta_full 27.59
_diffrn_reflns_theta_max 27.59
_diffrn_reflns_theta_min 1.22
_exptl_absorpt_coefficient_mu 2.644
_exptl_absorpt_correction_T_max 0.7779
_exptl_absorpt_correction_T_min 0.7250
_exptl_absorpt_correction_type multi-scan
_exptl_absorpt_process_details sadabs
_exptl_crystal_colour colorless
_exptl_crystal_density_diffrn 1.012
_exptl_crystal_density_meas ?
_exptl_crystal_density_method 'not measured'
_exptl_crystal_description prism
_exptl_crystal_F_000 4320
_exptl_crystal_size_max 0.13
_exptl_crystal_size_mid 0.12
_exptl_crystal_size_min 0.10
_platon_squeeze_details
;
;
_refine_diff_density_max 0.662
_refine_diff_density_min -0.533
_refine_diff_density_rms 0.123
_refine_ls_extinction_method none
_refine_ls_goodness_of_fit_ref 1.020
_refine_ls_hydrogen_treatment constr
_refine_ls_matrix_type full
_refine_ls_number_parameters 502
_refine_ls_number_reflns 16242
_refine_ls_number_restraints 0
_refine_ls_restrained_S_all 1.020
_refine_ls_R_factor_all 0.2001
_refine_ls_R_factor_gt 0.0867
_refine_ls_shift/su_max 0.006
_refine_ls_shift/su_mean 0.000
_refine_ls_structure_factor_coef Fsqd
_refine_ls_weighting_details 'calc w=1/[\s^2^(Fo^2^)+(0.0520P)^2^+0.1200P] where P=(Fo^2^+2Fc^2^)/3'
_refine_ls_weighting_scheme calc
_refine_ls_wR_factor_gt 0.1729
_refine_ls_wR_factor_ref 0.1911
_reflns_number_gt 5178
_reflns_number_total 16242
_reflns_threshold_expression >2sigma(I)
_cod_data_source_file b917089h.txt
_cod_data_source_block e1451a
_cod_depositor_comments
;
The following automatic conversions were performed:

'_symmetry_cell_setting' value 'Orthorhombic' changed to
'orthorhombic' according to
/home/saulius/struct/CIF-dictionaries/cif_core.dic dictionary named
'cif_core.dic' version 2.4.2 from 2011-04-26.

Automatic conversion script
Id: cif_fix_values 1891 2012-01-12 08:04:46Z andrius 

The following automatic conversions were performed:

'_exptl_crystal_density_meas' value 'none' was changed to '?' - the
value is perceived as not measured.

Automatic conversion script
Id: cif_fix_values 3008 2015-01-20 13:52:24Z robertas 
;
_cod_original_sg_symbol_H-M Pbca
_cod_database_code 7024447

loop_
_symmetry_equiv_pos_as_xyz
'x, y, z'
'-x+1/2, -y, z+1/2'
'-x, y+1/2, -z+1/2'
'x+1/2, -y+1/2, -z'
'-x, -y, -z'
'x-1/2, y, -z-1/2'
'x, -y-1/2, z-1/2'
'-x-1/2, y-1/2, z'

loop_
_atom_site_label
_atom_site_type_symbol
_atom_site_fract_x
_atom_site_fract_y
_atom_site_fract_z
_atom_site_U_iso_or_equiv
_atom_site_adp_type
_atom_site_occupancy
_atom_site_symmetry_multiplicity
_atom_site_calc_flag
_atom_site_refinement_flags
C25 C 1.0951(2) 0.5892(3) 0.39573(12) 0.043(2) Uani 1 1 d G
C26 C 1.1164(2) 0.5435(2) 0.36672(19) 0.042(2) Uani 1 1 d G
C27 C 1.1260(2) 0.5666(3) 0.32783(16) 0.036(2) Uani 1 1 d G
C28 C 1.1143(2) 0.6352(3) 0.31795(12) 0.046(2) Uani 1 1 d G
C29 C 1.0931(2) 0.6809(2) 0.34695(17) 0.046(2) Uani 1 1 d G
C30 C 1.0834(2) 0.6578(3) 0.38585(14) 0.039(2) Uani 1 1 d G
Zn1 Zn 0.71634(4) 0.38034(4) 0.24969(3) 0.0412(2) Uani 1 1 d .
Br1 Br 0.63270(5) 0.31797(5) 0.22376(3) 0.0700(3) Uani 1 1 d .
Br2 Br 0.80208(4) 0.32173(5) 0.27588(3) 0.0576(3) Uani 1 1 d .
C1 C 0.8351(3) 0.6734(4) 0.3494(2) 0.0330(19) Uani 1 1 d .
C2 C 0.8119(3) 0.6282(4) 0.3220(2) 0.035(2) Uani 1 1 d .
C3 C 0.8033(3) 0.5631(5) 0.3335(2) 0.045(3) Uani 1 1 d .
C4 C 0.8143(4) 0.5352(4) 0.3710(3) 0.049(2) Uani 1 1 d .
C5 C 0.8380(3) 0.5837(4) 0.40090(19) 0.0243(17) Uani 1 1 d .
C6 C 0.8468(3) 0.6527(4) 0.3894(2) 0.0325(19) Uani 1 1 d .
C7 C 0.7970(4) 0.6506(4) 0.2789(2) 0.049 Uani 1 1 d .
H7A H 0.8351 0.6620 0.2648 0.073 Uiso 1 1 calc R
H7B H 0.7703 0.6914 0.2795 0.073 Uiso 1 1 calc R
H7C H 0.7761 0.6127 0.2650 0.073 Uiso 1 1 calc R
C8 C 0.7787(4) 0.5071(4) 0.3034(2) 0.049 Uani 1 1 d .
H8A H 0.7919 0.5191 0.2759 0.059 Uiso 1 1 calc R
H8B H 0.7963 0.4614 0.3102 0.059 Uiso 1 1 calc R
N1 N 0.7117(3) 0.5029(3) 0.30463(18) 0.0318(16) Uani 1 1 d .
N2 N 0.6805(3) 0.4468(3) 0.29000(19) 0.0458(19) Uani 1 1 d .
C9 C 0.6199(4) 0.4594(5) 0.2979(2) 0.048(2) Uani 1 1 d .
H9 H 0.5872 0.4297 0.2903 0.057 Uiso 1 1 calc R
C10 C 0.6127(4) 0.5182(5) 0.3176(3) 0.056(3) Uani 1 1 d .
H10 H 0.5748 0.5370 0.3265 0.067 Uiso 1 1 calc R
C11 C 0.6692(4) 0.5473(5) 0.3229(2) 0.062(3) Uani 1 1 d .
H11 H 0.6780 0.5896 0.3363 0.075 Uiso 1 1 calc R
C12 C 0.8027(4) 0.4610(4) 0.3845(2) 0.045(2) Uani 1 1 d .
H12A H 0.8415 0.4353 0.3846 0.068 Uiso 1 1 calc R
H12B H 0.7738 0.4387 0.3661 0.068 Uiso 1 1 calc R
H12C H 0.7853 0.4612 0.4115 0.068 Uiso 1 1 calc R
C13 C 0.8627(4) 0.7076(4) 0.42032(19) 0.040(2) Uani 1 1 d .
H13A H 0.8519 0.6908 0.4471 0.060 Uiso 1 1 calc R
H13B H 0.8397 0.7501 0.4146 0.060 Uiso 1 1 calc R
H13C H 0.9068 0.7174 0.4192 0.060 Uiso 1 1 calc R
C14 C 0.8508(3) 0.5604(4) 0.4434(2) 0.047(2) Uani 1 1 d .
H14A H 0.8181 0.5799 0.4606 0.057 Uiso 1 1 calc R
H14B H 0.8462 0.5095 0.4441 0.057 Uiso 1 1 calc R
C15 C 0.9105(4) 0.5775(4) 0.4625(2) 0.0306(19) Uani 1 1 d .
C16 C 0.9117(4) 0.6097(4) 0.4991(2) 0.043(2) Uani 1 1 d .
C17 C 0.9719(4) 0.6253(4) 0.51666(19) 0.041(2) Uani 1 1 d .
Br3 Br 0.97297(5) 0.66922(5) 0.56890(2) 0.0666(3) Uani 1 1 d .
C18 C 1.0275(4) 0.6091(4) 0.4984(2) 0.043(2) Uani 1 1 d .
C19 C 1.0239(4) 0.5802(4) 0.4606(2) 0.035(2) Uani 1 1 d .
C20 C 0.9669(4) 0.5620(4) 0.4444(2) 0.042(2) Uani 1 1 d .
C21 C 0.8476(4) 0.6333(6) 0.5200(2) 0.092(4) Uani 1 1 d .
H21A H 0.8508 0.6816 0.5287 0.138 Uiso 1 1 calc R
H21B H 0.8393 0.6037 0.5432 0.138 Uiso 1 1 calc R
H21C H 0.8141 0.6288 0.5007 0.138 Uiso 1 1 calc R
C22 C 1.0851(4) 0.6295(5) 0.5223(2) 0.069(3) Uani 1 1 d .
H22A H 1.0916 0.6795 0.5202 0.104 Uiso 1 1 calc R
H22B H 1.1208 0.6050 0.5115 0.104 Uiso 1 1 calc R
H22C H 1.0795 0.6168 0.5505 0.104 Uiso 1 1 calc R
C23 C 0.9657(4) 0.5217(3) 0.40533(19) 0.0364(19) Uani 1 1 d .
H23A H 0.9992 0.4879 0.4051 0.055 Uiso 1 1 calc R
H23B H 0.9706 0.5537 0.3828 0.055 Uiso 1 1 calc R
H23C H 0.9264 0.4974 0.4028 0.055 Uiso 1 1 calc R
C24 C 1.0839(3) 0.5636(4) 0.4404(2) 0.037(2) Uani 1 1 d .
H24A H 1.0888 0.5127 0.4407 0.045 Uiso 1 1 calc R
H24B H 1.1172 0.5831 0.4571 0.045 Uiso 1 1 calc R
C31 C 1.1332(4) 0.4686(4) 0.3764(2) 0.060(3) Uani 1 1 d .
H31A H 1.1754 0.4667 0.3864 0.090 Uiso 1 1 calc R
H31B H 1.1297 0.4404 0.3522 0.090 Uiso 1 1 calc R
H31C H 1.1052 0.4507 0.3969 0.090 Uiso 1 1 calc R
C32 C 1.1526(3) 0.5214(5) 0.2972(2) 0.048(2) Uani 1 1 d .
H32A H 1.1479 0.5436 0.2707 0.058 Uiso 1 1 calc R
H32B H 1.1297 0.4771 0.2967 0.058 Uiso 1 1 calc R
C33 C 0.8090(4) 0.4547(5) 0.1977(2) 0.057(3) Uani 1 1 d .
H33 H 0.8397 0.4211 0.2031 0.068 Uiso 1 1 calc R
N3 N 0.7209(3) 0.5062(4) 0.19537(18) 0.0435(19) Uani 1 1 d .
N4 N 0.7481(3) 0.4495(3) 0.21016(17) 0.0372(17) Uani 1 1 d .
C34 C 0.8194(5) 0.5175(6) 0.1756(3) 0.077(3) Uani 1 1 d .
H34 H 0.8569 0.5329 0.1641 0.093 Uiso 1 1 calc R
C35 C 0.7583(4) 0.5539(6) 0.1747(3) 0.073(3) Uani 1 1 d .
H35 H 0.7478 0.5973 0.1632 0.088 Uiso 1 1 calc R
C36 C 1.0686(3) 0.7117(4) 0.4189(2) 0.054(3) Uani 1 1 d .
H36A H 1.0241 0.7188 0.4203 0.081 Uiso 1 1 calc R
H36B H 1.0888 0.7557 0.4126 0.081 Uiso 1 1 calc R
H36C H 1.0835 0.6947 0.4447 0.081 Uiso 1 1 calc R
C37 C 1.1261(4) 0.6606(4) 0.2762(2) 0.064(3) Uani 1 1 d .
H37A H 1.0980 0.6376 0.2576 0.096 Uiso 1 1 calc R
H37B H 1.1686 0.6501 0.2686 0.096 Uiso 1 1 calc R
H37C H 1.1196 0.7108 0.2750 0.096 Uiso 1 1 calc R
C38 C 1.0788(3) 0.7555(4) 0.3381(2) 0.049(2) Uani 1 1 d .
H38A H 1.0838 0.7619 0.3089 0.059 Uiso 1 1 calc R
H38B H 1.1112 0.7835 0.3511 0.059 Uiso 1 1 calc R
C39 C 1.0192(4) 0.8531(4) 0.3693(2) 0.036(2) Uani 1 1 d .
C40 C 0.9612(4) 0.8791(3) 0.38146(19) 0.0324(18) Uani 1 1 d .
Br4 Br 0.95977(5) 0.96292(5) 0.41089(3) 0.0648(3) Uani 1 1 d .
C41 C 0.9059(3) 0.8491(4) 0.3732(2) 0.0313(19) Uani 1 1 d .
C42 C 0.9063(3) 0.7865(4) 0.3502(2) 0.0314(19) Uani 1 1 d .
C43 C 0.9632(4) 0.7572(4) 0.3401(2) 0.045(2) Uani 1 1 d .
C44 C 1.0171(3) 0.7883(4) 0.3496(2) 0.033(2) Uani 1 1 d .
C45 C 1.0737(4) 0.8933(4) 0.3803(3) 0.064(3) Uani 1 1 d .
H45A H 1.0892 0.8772 0.4062 0.096 Uiso 1 1 calc R
H45B H 1.0628 0.9424 0.3822 0.096 Uiso 1 1 calc R
H45C H 1.1054 0.8871 0.3598 0.096 Uiso 1 1 calc R
C46 C 0.8456(3) 0.8830(4) 0.3887(2) 0.041(2) Uani 1 1 d .
H46A H 0.8103 0.8596 0.3766 0.062 Uiso 1 1 calc R
H46B H 0.8451 0.9321 0.3813 0.062 Uiso 1 1 calc R
H46C H 0.8436 0.8786 0.4179 0.062 Uiso 1 1 calc R
C47 C 0.9639(4) 0.6926(4) 0.3092(2) 0.047(2) Uani 1 1 d .
H47A H 0.9613 0.6491 0.3242 0.070 Uiso 1 1 calc R
H47B H 1.0020 0.6934 0.2936 0.070 Uiso 1 1 calc R
H47C H 0.9288 0.6962 0.2910 0.070 Uiso 1 1 calc R
C48 C 0.8458(3) 0.7519(4) 0.33853(19) 0.0299(19) Uani 1 1 d .
H48A H 0.8411 0.7566 0.3092 0.036 Uiso 1 1 calc R
H48B H 0.8123 0.7789 0.3510 0.036 Uiso 1 1 calc R

loop_
_atom_site_aniso_label
_atom_site_aniso_U_11
_atom_site_aniso_U_22
_atom_site_aniso_U_33
_atom_site_aniso_U_23
_atom_site_aniso_U_13
_atom_site_aniso_U_12
C25 0.025(5) 0.051(6) 0.053(6) 0.025(5) -0.012(4) 0.017(4)
C26 0.024(5) 0.034(5) 0.069(7) -0.016(5) -0.011(4) 0.007(4)
C27 0.038(5) 0.031(5) 0.039(5) -0.012(4) -0.009(4) 0.006(4)
C28 0.013(4) 0.061(7) 0.064(6) 0.026(5) 0.019(4) 0.013(4)
C29 0.025(5) 0.028(5) 0.084(7) 0.005(5) -0.009(5) 0.010(4)
C30 0.022(4) 0.080(7) 0.015(4) 0.008(5) 0.000(3) -0.009(4)
Zn1 0.0330(5) 0.0368(5) 0.0539(6) -0.0036(6) -0.0046(5) -0.0032(5)
Br1 0.0601(7) 0.0623(7) 0.0877(8) -0.0156(6) -0.0141(6) -0.0240(6)
Br2 0.0366(5) 0.0386(5) 0.0975(8) 0.0068(5) -0.0070(5) 0.0043(4)
C1 0.015(4) 0.045(5) 0.039(5) 0.000(4) 0.005(4) 0.013(4)
C2 0.022(5) 0.028(5) 0.055(6) 0.006(4) -0.004(4) 0.004(4)
C3 0.022(5) 0.093(8) 0.020(5) 0.004(5) -0.007(4) -0.012(5)
C4 0.049(6) 0.039(5) 0.059(6) -0.010(5) 0.009(5) 0.009(5)
C5 0.020(4) 0.036(5) 0.018(4) -0.002(4) 0.004(3) 0.004(4)
C6 0.018(4) 0.047(5) 0.032(5) 0.004(4) 0.003(4) 0.005(4)
C7 0.048 0.038 0.061 0.000 0.009 0.008
C8 0.048 0.038 0.061 0.000 0.009 0.008
N1 0.015(4) 0.032(4) 0.048(4) -0.010(3) -0.001(3) -0.010(3)
N2 0.027(4) 0.048(5) 0.062(5) -0.003(4) -0.004(4) 0.005(4)
C9 0.016(5) 0.070(7) 0.057(6) 0.002(5) -0.003(4) -0.009(5)
C10 0.029(5) 0.042(6) 0.097(8) -0.001(5) 0.016(5) 0.007(5)
C11 0.032(5) 0.073(7) 0.081(7) -0.060(6) -0.018(5) 0.015(5)
C12 0.040(5) 0.048(6) 0.047(5) -0.007(5) -0.007(4) -0.018(5)
C13 0.059(6) 0.038(5) 0.024(5) 0.022(4) -0.010(4) -0.004(4)
C14 0.013(4) 0.057(6) 0.071(6) 0.026(5) 0.001(4) -0.017(4)
C15 0.033(5) 0.038(5) 0.021(4) 0.015(4) -0.006(4) -0.002(4)
C16 0.029(5) 0.059(6) 0.041(5) 0.029(5) -0.004(4) -0.007(4)
C17 0.051(6) 0.054(5) 0.018(4) 0.012(4) -0.006(4) -0.004(5)
Br3 0.0744(7) 0.0815(7) 0.0438(5) 0.0019(5) -0.0030(5) -0.0121(7)
C18 0.029(5) 0.043(5) 0.058(6) 0.021(4) -0.012(5) 0.005(5)
C19 0.049(6) 0.041(5) 0.015(4) -0.014(4) 0.000(4) 0.007(4)
C20 0.016(4) 0.041(5) 0.067(6) 0.021(4) 0.001(5) 0.002(4)
C21 0.073(8) 0.149(11) 0.054(6) -0.027(7) 0.033(6) -0.056(8)
C22 0.058(7) 0.126(10) 0.025(5) 0.011(6) -0.024(5) -0.011(7)
C23 0.040(5) 0.028(4) 0.041(5) -0.003(4) -0.004(4) 0.009(4)
C24 0.021(5) 0.042(5) 0.049(5) 0.016(4) -0.004(4) 0.003(4)
C31 0.043(6) 0.054(6) 0.082(7) 0.004(6) -0.010(5) -0.004(5)
C32 0.022(5) 0.070(7) 0.052(6) 0.005(5) 0.006(4) -0.001(4)
C33 0.035(6) 0.102(9) 0.034(5) 0.014(6) -0.004(4) 0.008(6)
N3 0.035(4) 0.064(5) 0.031(4) -0.013(4) -0.007(3) 0.005(4)
N4 0.040(4) 0.039(4) 0.033(4) 0.010(3) -0.007(3) 0.012(4)
C34 0.055(7) 0.108(10) 0.068(7) 0.012(7) -0.018(6) 0.012(7)
C35 0.026(6) 0.108(10) 0.086(8) 0.036(7) 0.020(5) -0.011(6)
C36 0.022(5) 0.058(6) 0.083(7) 0.007(5) -0.001(5) 0.007(4)
C37 0.086(8) 0.053(6) 0.053(6) -0.005(5) 0.002(5) 0.021(5)
C38 0.018(5) 0.063(6) 0.067(6) -0.006(5) -0.003(4) -0.008(4)
C39 0.041(6) 0.041(5) 0.026(5) 0.011(4) -0.007(4) -0.010(4)
C40 0.044(5) 0.027(4) 0.027(4) -0.005(3) -0.012(4) 0.007(4)
Br4 0.0624(7) 0.0522(6) 0.0797(7) -0.0217(5) -0.0112(6) 0.0012(6)
C41 0.020(4) 0.036(5) 0.038(5) -0.003(4) -0.001(4) 0.012(4)
C42 0.030(5) 0.033(5) 0.031(5) 0.003(4) -0.008(4) 0.009(4)
C43 0.026(4) 0.031(4) 0.078(6) 0.013(4) 0.003(5) 0.008(5)
C44 0.016(5) 0.049(5) 0.035(5) -0.003(4) -0.008(4) 0.001(4)
C45 0.068(7) 0.050(6) 0.074(7) 0.026(5) 0.005(6) 0.010(5)
C46 0.041(5) 0.050(5) 0.032(5) 0.005(4) 0.005(4) 0.013(4)
C47 0.050(6) 0.044(5) 0.047(5) 0.015(4) 0.009(5) 0.006(5)
C48 0.039(5) 0.031(5) 0.019(4) 0.008(4) 0.002(4) 0.005(4)

loop_
_atom_type_symbol
_atom_type_description
_atom_type_scat_dispersion_real
_atom_type_scat_dispersion_imag
_atom_type_scat_source
C C 0.0033 0.0016 'International Tables Vol C Tables 4.2.6.8 and 6.1.1.4'
H H 0.0000 0.0000 'International Tables Vol C Tables 4.2.6.8 and 6.1.1.4'
N N 0.0061 0.0033 'International Tables Vol C Tables 4.2.6.8 and 6.1.1.4'
Zn Zn 0.2839 1.4301 'International Tables Vol C Tables 4.2.6.8 and 6.1.1.4'
Br Br -0.2901 2.4595 'International Tables Vol C Tables 4.2.6.8 and 6.1.1.4'

loop_
_geom_angle_atom_site_label_1
_geom_angle_atom_site_label_2
_geom_angle_atom_site_label_3
_geom_angle
_geom_angle_site_symmetry_1
_geom_angle_site_symmetry_3
C26 C25 C30 120.0 . .
C26 C25 C24 120.6(5) . .
C30 C25 C24 119.4(5) . .
C27 C26 C25 120.0 . .
C27 C26 C31 117.8(5) . .
C25 C26 C31 122.1(5) . .
C26 C27 C28 120.0 . .
C26 C27 C32 121.5(5) . .
C28 C27 C32 118.4(5) . .
C27 C28 C29 120.0 . .
C27 C28 C37 120.1(5) . .
C29 C28 C37 119.9(5) . .
C30 C29 C28 120.0 . .
C30 C29 C38 117.3(5) . .
C28 C29 C38 122.7(5) . .
C29 C30 C25 120.0 . .
C29 C30 C36 118.9(5) . .
C25 C30 C36 120.6(5) . .
N4 Zn1 N2 98.6(2) . .
N4 Zn1 Br1 111.49(18) . .
N2 Zn1 Br1 105.8(2) . .
N4 Zn1 Br2 106.95(19) . .
N2 Zn1 Br2 111.39(18) . .
Br1 Zn1 Br2 120.45(5) . .
C2 C1 C6 121.3(7) . .
C2 C1 C48 121.2(7) . .
C6 C1 C48 117.4(7) . .
C3 C2 C1 117.8(8) . .
C3 C2 C7 120.5(8) . .
C1 C2 C7 121.7(7) . .
C2 C3 C4 127.2(8) . .
C2 C3 C8 121.0(7) . .
C4 C3 C8 111.8(8) . .
C3 C4 C5 115.5(8) . .
C3 C4 C12 127.2(8) . .
C5 C4 C12 117.3(7) . .
C6 C5 C4 118.0(7) . .
C6 C5 C14 121.0(7) . .
C4 C5 C14 121.0(7) . .
C5 C6 C1 120.2(7) . .
C5 C6 C13 120.5(6) . .
C1 C6 C13 119.0(7) . .
C2 C7 H7A 109.5 . .
C2 C7 H7B 109.5 . .
H7A C7 H7B 109.5 . .
C2 C7 H7C 109.5 . .
H7A C7 H7C 109.5 . .
H7B C7 H7C 109.5 . .
N1 C8 C3 111.2(6) . .
N1 C8 H8A 109.4 . .
C3 C8 H8A 109.4 . .
N1 C8 H8B 109.4 . .
C3 C8 H8B 109.4 . .
H8A C8 H8B 108.0 . .
N2 N1 C11 108.1(6) . .
N2 N1 C8 122.0(6) . .
C11 N1 C8 129.6(7) . .
N1 N2 C9 105.6(6) . .
N1 N2 Zn1 123.4(5) . .
C9 N2 Zn1 128.0(6) . .
C10 C9 N2 111.4(8) . .
C10 C9 H9 124.3 . .
N2 C9 H9 124.3 . .
C9 C10 C11 108.1(8) . .
C9 C10 H10 126.0 . .
C11 C10 H10 126.0 . .
C10 C11 N1 106.7(7) . .
C10 C11 H11 126.6 . .
N1 C11 H11 126.6 . .
C4 C12 H12A 109.5 . .
C4 C12 H12B 109.5 . .
H12A C12 H12B 109.5 . .
C4 C12 H12C 109.5 . .
H12A C12 H12C 109.5 . .
H12B C12 H12C 109.5 . .
C6 C13 H13A 109.5 . .
C6 C13 H13B 109.5 . .
H13A C13 H13B 109.5 . .
C6 C13 H13C 109.5 . .
H13A C13 H13C 109.5 . .
H13B C13 H13C 109.5 . .
C15 C14 C5 119.8(6) . .
C15 C14 H14A 107.4 . .
C5 C14 H14A 107.4 . .
C15 C14 H14B 107.4 . .
C5 C14 H14B 107.4 . .
H14A C14 H14B 106.9 . .
C16 C15 C20 117.7(7) . .
C16 C15 C14 119.9(7) . .
C20 C15 C14 122.4(7) . .
C15 C16 C17 117.7(7) . .
C15 C16 C21 119.5(7) . .
C17 C16 C21 122.6(8) . .
C18 C17 C16 123.9(7) . .
C18 C17 Br3 118.8(6) . .
C16 C17 Br3 117.3(7) . .
C19 C18 C17 116.2(7) . .
C19 C18 C22 128.6(8) . .
C17 C18 C22 115.2(8) . .
C18 C19 C20 120.4(8) . .
C18 C19 C24 116.5(7) . .
C20 C19 C24 122.8(7) . .
C19 C20 C15 123.8(7) . .
C19 C20 C23 118.6(7) . .
C15 C20 C23 117.6(7) . .
C16 C21 H21A 109.5 . .
C16 C21 H21B 109.5 . .
H21A C21 H21B 109.5 . .
C16 C21 H21C 109.5 . .
H21A C21 H21C 109.5 . .
H21B C21 H21C 109.5 . .
C18 C22 H22A 109.5 . .
C18 C22 H22B 109.5 . .
H22A C22 H22B 109.5 . .
C18 C22 H22C 109.5 . .
H22A C22 H22C 109.5 . .
H22B C22 H22C 109.5 . .
C20 C23 H23A 109.5 . .
C20 C23 H23B 109.5 . .
H23A C23 H23B 109.5 . .
C20 C23 H23C 109.5 . .
H23A C23 H23C 109.5 . .
H23B C23 H23C 109.5 . .
C19 C24 C25 119.2(6) . .
C19 C24 H24A 107.5 . .
C25 C24 H24A 107.5 . .
C19 C24 H24B 107.5 . .
C25 C24 H24B 107.5 . .
H24A C24 H24B 107.0 . .
C26 C31 H31A 109.5 . .
C26 C31 H31B 109.5 . .
H31A C31 H31B 109.5 . .
C26 C31 H31C 109.5 . .
H31A C31 H31C 109.5 . .
H31B C31 H31C 109.5 . .
C27 C32 N3 112.7(6) . 6_656
C27 C32 H32A 109.1 . .
N3 C32 H32A 109.1 6_656 .
C27 C32 H32B 109.1 . .
N3 C32 H32B 109.1 6_656 .
H32A C32 H32B 107.8 . .
N4 C33 C34 111.3(8) . .
N4 C33 H33 124.3 . .
C34 C33 H33 124.3 . .
N4 N3 C35 117.2(7) . .
N4 N3 C32 121.7(7) . 6_556
C35 N3 C32 121.0(7) . 6_556
N3 N4 C33 104.6(7) . .
N3 N4 Zn1 129.5(5) . .
C33 N4 Zn1 125.0(6) . .
C33 C34 C35 105.3(9) . .
C33 C34 H34 127.3 . .
C35 C34 H34 127.3 . .
N3 C35 C34 101.4(9) . .
N3 C35 H35 129.3 . .
C34 C35 H35 129.3 . .
C30 C36 H36A 109.5 . .
C30 C36 H36B 109.5 . .
H36A C36 H36B 109.5 . .
C30 C36 H36C 109.5 . .
H36A C36 H36C 109.5 . .
H36B C36 H36C 109.5 . .
C28 C37 H37A 109.5 . .
C28 C37 H37B 109.5 . .
H37A C37 H37B 109.5 . .
C28 C37 H37C 109.5 . .
H37A C37 H37C 109.5 . .
H37B C37 H37C 109.5 . .
C29 C38 C44 121.8(6) . .
C29 C38 H38A 106.9 . .
C44 C38 H38A 106.9 . .
C29 C38 H38B 106.9 . .
C44 C38 H38B 106.9 . .
H38A C38 H38B 106.7 . .
C44 C39 C40 114.7(7) . .
C44 C39 C45 127.6(8) . .
C40 C39 C45 117.6(8) . .
C41 C40 C39 125.4(7) . .
C41 C40 Br4 116.9(6) . .
C39 C40 Br4 117.7(6) . .
C40 C41 C42 117.5(7) . .
C40 C41 C46 120.0(7) . .
C42 C41 C46 122.5(7) . .
C43 C42 C41 118.2(7) . .
C43 C42 C48 121.7(7) . .
C41 C42 C48 120.0(7) . .
C44 C43 C42 122.1(7) . .
C44 C43 C47 118.8(7) . .
C42 C43 C47 118.1(7) . .
C43 C44 C39 121.8(7) . .
C43 C44 C38 121.2(8) . .
C39 C44 C38 117.0(7) . .
C39 C45 H45A 109.5 . .
C39 C45 H45B 109.5 . .
H45A C45 H45B 109.5 . .
C39 C45 H45C 109.5 . .
H45A C45 H45C 109.5 . .
H45B C45 H45C 109.5 . .
C41 C46 H46A 109.5 . .
C41 C46 H46B 109.5 . .
H46A C46 H46B 109.5 . .
C41 C46 H46C 109.5 . .
H46A C46 H46C 109.5 . .
H46B C46 H46C 109.5 . .
C43 C47 H47A 109.5 . .
C43 C47 H47B 109.5 . .
H47A C47 H47B 109.5 . .
C43 C47 H47C 109.5 . .
H47A C47 H47C 109.5 . .
H47B C47 H47C 109.5 . .
C42 C48 C1 119.3(6) . .
C42 C48 H48A 107.5 . .
C1 C48 H48A 107.5 . .
C42 C48 H48B 107.5 . .
C1 C48 H48B 107.5 . .
H48A C48 H48B 107.0 . .

loop_
_geom_bond_atom_site_label_1
_geom_bond_atom_site_label_2
_geom_bond_distance
_geom_bond_site_symmetry_2
C25 C26 1.3900 .
C25 C30 1.3900 .
C25 C24 1.591(7) .
C26 C27 1.3900 .
C26 C31 1.527(9) .
C27 C28 1.3900 .
C27 C32 1.464(8) .
C28 C29 1.3900 .
C28 C37 1.503(8) .
C29 C30 1.3900 .
C29 C38 1.504(9) .
C30 C36 1.552(8) .
Zn1 N4 2.002(6) .
Zn1 N2 2.018(6) .
Zn1 Br1 2.3511(13) .
Zn1 Br2 2.3542(13) .
C1 C2 1.361(10) .
C1 C6 1.420(9) .
C1 C48 1.577(10) .
C2 C3 1.326(11) .
C2 C7 1.540(10) .
C3 C4 1.387(10) .
C3 C8 1.572(11) .
C4 C5 1.465(10) .
C4 C12 1.524(11) .
C5 C6 1.399(9) .
C5 C14 1.517(9) .
C6 C13 1.522(9) .
C7 H7A 0.9800 .
C7 H7B 0.9800 .
C7 H7C 0.9800 .
C8 N1 1.463(9) .
C8 H8A 0.9900 .
C8 H8B 0.9900 .
N1 N2 1.369(8) .
N1 C11 1.403(9) .
N2 C9 1.370(9) .
C9 C10 1.321(11) .
C9 H9 0.9500 .
C10 C11 1.366(11) .
C10 H10 0.9500 .
C11 H11 0.9500 .
C12 H12A 0.9800 .
C12 H12B 0.9800 .
C12 H12C 0.9800 .
C13 H13A 0.9800 .
C13 H13B 0.9800 .
C13 H13C 0.9800 .
C14 C15 1.487(9) .
C14 H14A 0.9900 .
C14 H14B 0.9900 .
C15 C16 1.374(10) .
C15 C20 1.403(10) .
C16 C17 1.469(10) .
C16 C21 1.627(11) .
C17 C18 1.393(11) .
C17 Br3 1.941(7) .
C18 C19 1.382(10) .
C18 C22 1.538(10) .
C19 C20 1.401(10) .
C19 C24 1.507(10) .
C20 C23 1.520(9) .
C21 H21A 0.9800 .
C21 H21B 0.9800 .
C21 H21C 0.9800 .
C22 H22A 0.9800 .
C22 H22B 0.9800 .
C22 H22C 0.9800 .
C23 H23A 0.9800 .
C23 H23B 0.9800 .
C23 H23C 0.9800 .
C24 H24A 0.9900 .
C24 H24B 0.9900 .
C31 H31A 0.9800 .
C31 H31B 0.9800 .
C31 H31C 0.9800 .
C32 N3 1.536(9) 6_656
C32 H32A 0.9900 .
C32 H32B 0.9900 .
C33 N4 1.397(9) .
C33 C34 1.438(12) .
C33 H33 0.9500 .
N3 N4 1.340(8) .
N3 C35 1.411(10) .
N3 C32 1.537(9) 6_556
C34 C35 1.506(12) .
C34 H34 0.9500 .
C35 H35 0.9500 .
C36 H36A 0.9800 .
C36 H36B 0.9800 .
C36 H36C 0.9800 .
C37 H37A 0.9800 .
C37 H37B 0.9800 .
C37 H37C 0.9800 .
C38 C44 1.536(10) .
C38 H38A 0.9900 .
C38 H38B 0.9900 .
C39 C44 1.415(10) .
C39 C40 1.418(10) .
C39 C45 1.466(10) .
C40 C41 1.366(10) .
C40 Br4 1.895(7) .
C41 C42 1.434(9) .
C41 C46 1.557(9) .
C42 C43 1.404(10) .
C42 C48 1.528(9) .
C43 C44 1.358(10) .
C43 C47 1.621(10) .
C45 H45A 0.9800 .
C45 H45B 0.9800 .
C45 H45C 0.9800 .
C46 H46A 0.9800 .
C46 H46B 0.9800 .
C46 H46C 0.9800 .
C47 H47A 0.9800 .
C47 H47B 0.9800 .
C47 H47C 0.9800 .
C48 H48A 0.9900 .
C48 H48B 0.9900 .

loop_
_platon_squeeze_void_nr
_platon_squeeze_void_average_x
_platon_squeeze_void_average_y
_platon_squeeze_void_average_z
_platon_squeeze_void_volume
_platon_squeeze_void_count_electrons
1 0.301 0.052 0.017 6536.0 2904.3
